data_4314378
loop_
_publ_author_name
'Jane Kuzelka'
'Sumitra Mukhopadhyay'
'Bernhard Spingler'
'Stephen J. Lippard'

_publ_section_title
;
 Modeling Features of the Non-Heme Diiron Cores in O2-Activating Enzymes
 through the Synthesis, Characterization, and Oxidation of
 1,8-Naphthyridine-Based Complexes
;
_journal_name_full 'Inorganic Chemistry'
_journal_page_first 6447
_journal_page_last 6457
_journal_paper_doi 10.1021/ic0345976
_journal_volume 42
_journal_year 2003
_chemical_formula_sum 'C59.33 H52 F6 Fe2 N8 O9.33 S2'
_chemical_formula_weight 1316.24
_chemical_name_systematic
;

   ?

;
_space_group_IT_number 148
_symmetry_cell_setting rhombohedral
_symmetry_space_group_name_Hall '-R 3'
_symmetry_space_group_name_H-M 'R -3 :H'
_atom_sites_solution_hydrogens geom
_atom_sites_solution_primary direct
_atom_sites_solution_secondary difmap
_audit_creation_method SHELXL-97
_cell_angle_alpha 90.00
_cell_angle_beta 90.00
_cell_angle_gamma 120.00
_cell_formula_units_Z 18
_cell_length_a 29.007(3)
_cell_length_b 29.007(3)
_cell_length_c 37.806(5)
_cell_measurement_reflns_used 974
_cell_measurement_temperature 173(2)
_cell_measurement_theta_max 24.80
_cell_measurement_theta_min 2.70
_cell_volume 27548(5)
_computing_cell_refinement 'Bruker SMART'
_computing_data_collection 'Bruker SMART'
_computing_data_reduction 'Bruker SAINT'
_computing_molecular_graphics 'Bruker SHELXTL'
_computing_publication_material 'Bruker SHELXTL'
_computing_structure_refinement 'SHELXL-97 (Sheldrick, 1997)'
_computing_structure_solution 'SHELXS-97 (Sheldrick, 1990)'
_diffrn_ambient_temperature 173(2)
_diffrn_measured_fraction_theta_full 1.000
_diffrn_measured_fraction_theta_max 1.000
_diffrn_measurement_device_type 'CCD area detector'
_diffrn_measurement_method 'phi and omega scans'
_diffrn_radiation_monochromator graphite
_diffrn_radiation_source 'fine-focus sealed tube'
_diffrn_radiation_type MoK\a
_diffrn_radiation_wavelength 0.71073
_diffrn_reflns_av_R_equivalents 0.0366
_diffrn_reflns_av_sigmaI/netI 0.0287
_diffrn_reflns_limit_h_max 34
_diffrn_reflns_limit_h_min -34
_diffrn_reflns_limit_k_max 34
_diffrn_reflns_limit_k_min -34
_diffrn_reflns_limit_l_max 44
_diffrn_reflns_limit_l_min -44
_diffrn_reflns_number 67805
_diffrn_reflns_theta_full 25.00
_diffrn_reflns_theta_max 25.00
_diffrn_reflns_theta_min 1.35
_exptl_absorpt_coefficient_mu 0.623
_exptl_absorpt_correction_T_max 1.000000
_exptl_absorpt_correction_T_min 0.834051
_exptl_absorpt_correction_type sadabs
_exptl_crystal_colour green
_exptl_crystal_density_diffrn 1.428
_exptl_crystal_density_meas 0
_exptl_crystal_density_method 'not measured'
_exptl_crystal_description cube
_exptl_crystal_F_000 12180
_exptl_crystal_size_max 0.5
_exptl_crystal_size_mid 0.4
_exptl_crystal_size_min 0.3
_refine_diff_density_max 1.271
_refine_diff_density_min -0.310
_refine_diff_density_rms 0.132
_refine_ls_extinction_method none
_refine_ls_goodness_of_fit_ref 1.125
_refine_ls_hydrogen_treatment mixed
_refine_ls_matrix_type full
_refine_ls_number_parameters 782
_refine_ls_number_reflns 10788
_refine_ls_number_restraints 0
_refine_ls_restrained_S_all 1.125
_refine_ls_R_factor_all 0.0853
_refine_ls_R_factor_gt 0.0627
_refine_ls_shift/su_max 0.097
_refine_ls_shift/su_mean 0.002
_refine_ls_structure_factor_coef Fsqd
_refine_ls_weighting_details 'calc w=1/[\s^2^(Fo^2^)+(0.1030P)^2^+76.8687P] where P=(Fo^2^+2Fc^2^)/3'
_refine_ls_weighting_scheme calc
_refine_ls_wR_factor_gt 0.1639
_refine_ls_wR_factor_ref 0.1898
_reflns_number_gt 8273
_reflns_number_total 10788
_reflns_threshold_expression >2sigma(I)
_cod_data_source_file ic0345976si20030603_013738_2.cif
_cod_data_source_block 3
_cod_depositor_comments
;
The following automatic conversions were performed:

'_symmetry_cell_setting' value 'Rhombohedral' changed to
'rhombohedral' according to the built-in table from CIF Core
dictionary named 'cif_core.dic' version 2.4.1 from 2010-06-29.

Automatic conversion script
Id: cif_fix_values 1646 2011-03-28 12:23:43Z adriana 
;
_cod_original_cell_volume 27549(5)
_cod_original_sg_symbol_H-M 'R -3'
_cod_database_code 4314378

loop_
_symmetry_equiv_pos_as_xyz
'x, y, z'
'-y, x-y, z'
'-x+y, -x, z'
'x+2/3, y+1/3, z+1/3'
'-y+2/3, x-y+1/3, z+1/3'
'-x+y+2/3, -x+1/3, z+1/3'
'x+1/3, y+2/3, z+2/3'
'-y+1/3, x-y+2/3, z+2/3'
'-x+y+1/3, -x+2/3, z+2/3'
'-x, -y, -z'
'y, -x+y, -z'
'x-y, x, -z'
'-x+2/3, -y+1/3, -z+1/3'
'y+2/3, -x+y+1/3, -z+1/3'
'x-y+2/3, x+1/3, -z+1/3'
'-x+1/3, -y+2/3, -z+2/3'
'y+1/3, -x+y+2/3, -z+2/3'
'x-y+1/3, x+2/3, -z+2/3'

loop_
_atom_site_label
_atom_site_type_symbol
_atom_site_fract_x
_atom_site_fract_y
_atom_site_fract_z
_atom_site_U_iso_or_equiv
_atom_site_adp_type
_atom_site_occupancy
_atom_site_symmetry_multiplicity
_atom_site_calc_flag
_atom_site_refinement_flags
_atom_site_disorder_assembly
_atom_site_disorder_group
Fe1 Fe 0.73161(2) 0.81919(2) 0.071635(13) 0.03229(17) Uani 1 1 d . . .
Fe2 Fe 0.69402(2) 0.83185(2) 0.149905(13) 0.03194(17) Uani 1 1 d . . .
O1 O 0.68951(11) 0.86042(12) 0.06232(7) 0.0420(7) Uani 1 1 d . . .
O2 O 0.67103(11) 0.87474(11) 0.11731(7) 0.0398(6) Uani 1 1 d . . .
O3 O 0.75708(10) 0.84427(10) 0.11968(6) 0.0339(6) Uani 1 1 d . . .
N1 N 0.65232(12) 0.74152(12) 0.07947(8) 0.0360(7) Uani 1 1 d . . .
N2 N 0.66112(13) 0.74154(12) 0.13977(8) 0.0356(7) Uani 1 1 d . . .
N3 N 0.70774(13) 0.78521(14) 0.01730(8) 0.0406(8) Uani 1 1 d . . .
N4 N 0.76017(13) 0.76222(13) 0.07098(9) 0.0387(8) Uani 1 1 d . . .
N5 N 0.79119(14) 0.88048(13) 0.03405(9) 0.0398(8) Uani 1 1 d . . .
N6 N 0.69632(14) 0.79919(13) 0.20373(8) 0.0402(8) Uani 1 1 d . . .
N7 N 0.61146(14) 0.79735(13) 0.17236(9) 0.0407(8) Uani 1 1 d . . .
N8 N 0.74189(14) 0.90141(13) 0.18411(8) 0.0397(8) Uani 1 1 d . . .
C1 C 0.63050(17) 0.71555(18) 0.04957(12) 0.0461(10) Uani 1 1 d . . .
C2 C 0.5907(2) 0.6623(2) 0.04846(14) 0.0651(14) Uani 1 1 d . . .
H2A H 0.5746 0.6461 0.0266 0.078 Uiso 1 1 calc R . .
C3 C 0.5751(2) 0.6339(2) 0.07880(15) 0.0734(16) Uani 1 1 d . . .
H3A H 0.5488 0.5972 0.0783 0.088 Uiso 1 1 calc R . .
C4 C 0.59774(19) 0.65871(18) 0.11096(13) 0.0558(12) Uani 1 1 d . . .
C5 C 0.63634(16) 0.71401(15) 0.11011(11) 0.0380(9) Uani 1 1 d . . .
C6 C 0.5877(2) 0.6330(2) 0.14394(15) 0.0669(14) Uani 1 1 d . . .
H6A H 0.5615 0.5965 0.1459 0.080 Uiso 1 1 calc R . .
C7 C 0.6148(2) 0.65983(19) 0.17241(13) 0.0569(12) Uani 1 1 d . . .
H7A H 0.6090 0.6421 0.1945 0.068 Uiso 1 1 calc R . .
C8 C 0.65212(17) 0.71479(16) 0.16975(11) 0.0403(9) Uani 1 1 d . . .
C9 C 0.65043(18) 0.7470(2) 0.01608(11) 0.0515(11) Uani 1 1 d . . .
H9A H 0.6429 0.7223 -0.0040 0.062 Uiso 1 1 calc R . .
H9B H 0.6310 0.7665 0.0118 0.062 Uiso 1 1 calc R . .
C10 C 0.74050(18) 0.76014(18) 0.00918(11) 0.0471(10) Uani 1 1 d . . .
H10A H 0.7221 0.7325 -0.0092 0.057 Uiso 1 1 calc R . .
H10B H 0.7750 0.7875 -0.0008 0.057 Uiso 1 1 calc R . .
C11 C 0.75076(16) 0.73546(16) 0.04032(11) 0.0404(9) Uani 1 1 d . . .
C12 C 0.7533(2) 0.68935(19) 0.03762(14) 0.0568(12) Uani 1 1 d . . .
H12A H 0.7461 0.6709 0.0158 0.068 Uiso 1 1 calc R . .
C13 C 0.7665(2) 0.6707(2) 0.06677(17) 0.0693(15) Uani 1 1 d . . .
H13A H 0.7688 0.6393 0.0652 0.083 Uiso 1 1 calc R . .
C14 C 0.7762(2) 0.6972(2) 0.09798(14) 0.0585(12) Uani 1 1 d . . .
H14A H 0.7855 0.6846 0.1184 0.070 Uiso 1 1 calc R . .
C15 C 0.77240(17) 0.74278(18) 0.09935(12) 0.0472(10) Uani 1 1 d . . .
H15A H 0.7787 0.7610 0.1213 0.057 Uiso 1 1 calc R . .
C16 C 0.72081(19) 0.82936(19) -0.00759(11) 0.0493(11) Uani 1 1 d . . .
H16A H 0.6939 0.8407 -0.0055 0.059 Uiso 1 1 calc R . .
H16B H 0.7199 0.8170 -0.0321 0.059 Uiso 1 1 calc R . .
C17 C 0.77462(18) 0.87529(17) 0.00019(11) 0.0439(10) Uani 1 1 d . . .
C18 C 0.8054(2) 0.91053(19) -0.02600(12) 0.0538(12) Uani 1 1 d . . .
H18A H 0.7925 0.9058 -0.0496 0.065 Uiso 1 1 calc R . .
C19 C 0.8545(2) 0.95242(19) -0.01760(14) 0.0585(13) Uani 1 1 d . . .
H19A H 0.8762 0.9770 -0.0353 0.070 Uiso 1 1 calc R . .
C20 C 0.8717(2) 0.95820(18) 0.01651(14) 0.0556(12) Uani 1 1 d . . .
H20A H 0.9055 0.9871 0.0230 0.067 Uiso 1 1 calc R . .
C21 C 0.83935(17) 0.92160(16) 0.04159(12) 0.0435(10) Uani 1 1 d . . .
H21A H 0.8519 0.9258 0.0652 0.052 Uiso 1 1 calc R . .
C22 C 0.6857(2) 0.74384(18) 0.20056(11) 0.0494(11) Uani 1 1 d . . .
H22A H 0.6679 0.7242 0.2224 0.059 Uiso 1 1 calc R . .
H22B H 0.7201 0.7445 0.1986 0.059 Uiso 1 1 calc R . .
C23 C 0.65578(18) 0.80115(17) 0.22627(11) 0.0444(10) Uani 1 1 d . . .
H23A H 0.6697 0.8379 0.2350 0.053 Uiso 1 1 calc R . .
H23B H 0.6485 0.7777 0.2470 0.053 Uiso 1 1 calc R . .
C24 C 0.60535(18) 0.78403(17) 0.20664(11) 0.0431(10) Uani 1 1 d . . .
C25 C 0.5560(2) 0.7582(2) 0.22273(13) 0.0658(14) Uani 1 1 d . . .
H25A H 0.5528 0.7495 0.2472 0.079 Uiso 1 1 calc R . .
C26 C 0.5121(2) 0.7456(3) 0.20314(17) 0.089(2) Uani 1 1 d . . .
H26A H 0.4778 0.7285 0.2138 0.107 Uiso 1 1 calc R . .
C27 C 0.5175(2) 0.7579(3) 0.16764(16) 0.0827(19) Uani 1 1 d . . .
H27A H 0.4872 0.7488 0.1534 0.099 Uiso 1 1 calc R . .
C28 C 0.56765(19) 0.7835(2) 0.15324(13) 0.0560(12) Uani 1 1 d . . .
H28A H 0.5714 0.7916 0.1287 0.067 Uiso 1 1 calc R . .
C29 C 0.7493(2) 0.83520(19) 0.21846(12) 0.0516(11) Uani 1 1 d . . .
H29A H 0.7762 0.8292 0.2065 0.062 Uiso 1 1 calc R . .
H29B H 0.7497 0.8280 0.2440 0.062 Uiso 1 1 calc R . .
C30 C 0.76240(19) 0.89153(19) 0.21320(12) 0.0524(11) Uani 1 1 d . . .
C31 C 0.7947(3) 0.9313(2) 0.23618(16) 0.086(2) Uani 1 1 d . . .
H31A H 0.8094 0.9236 0.2562 0.103 Uiso 1 1 calc R . .
C32 C 0.8056(3) 0.9827(2) 0.22997(16) 0.095(2) Uani 1 1 d . . .
H32A H 0.8264 1.0106 0.2461 0.114 Uiso 1 1 calc R . .
C33 C 0.7856(2) 0.9926(2) 0.19988(14) 0.0698(16) Uani 1 1 d . . .
H33A H 0.7938 1.0278 0.1943 0.084 Uiso 1 1 calc R . .
C34 C 0.75396(19) 0.95172(17) 0.17804(11) 0.0487(11) Uani 1 1 d . . .
H34A H 0.7398 0.9591 0.1576 0.058 Uiso 1 1 calc R . .
C35 C 0.67401(16) 0.88162(17) 0.08426(10) 0.0392(9) Uani 1 1 d . . .
C36 C 0.65682(19) 0.9198(2) 0.06964(11) 0.0492(12) Uani 1 1 d . . .
C37 C 0.6067(2) 0.8974(3) 0.05260(12) 0.0635(15) Uani 1 1 d . . .
C38 C 0.5913(3) 0.9321(3) 0.03860(15) 0.081(2) Uani 1 1 d . . .
H38A H 0.5581 0.9181 0.0267 0.097 Uiso 1 1 calc R . .
C39 C 0.6232(3) 0.9860(4) 0.04173(14) 0.088(2) Uani 1 1 d . . .
H39A H 0.6119 1.0089 0.0319 0.106 Uiso 1 1 calc R . .
C40 C 0.6718(3) 1.0080(3) 0.05896(13) 0.0710(18) Uani 1 1 d . . .
H40A H 0.6930 1.0455 0.0613 0.085 Uiso 1 1 calc R . .
C41 C 0.6900(2) 0.9749(2) 0.07312(11) 0.0549(13) Uani 1 1 d . . .
C42 C 0.5687(2) 0.8389(3) 0.05066(14) 0.0729(17) Uani 1 1 d . . .
C43 C 0.5695(3) 0.8079(3) 0.0230(2) 0.097(2) Uani 1 1 d . . .
H43A H 0.5959 0.8241 0.0052 0.116 Uiso 1 1 calc R . .
C44 C 0.5326(3) 0.7532(4) 0.0206(2) 0.111(3) Uani 1 1 d . . .
H44A H 0.5348 0.7329 0.0016 0.133 Uiso 1 1 calc R . .
C45 C 0.4932(3) 0.7289(4) 0.0456(3) 0.119(3) Uani 1 1 d . . .
C46 C 0.4911(3) 0.7594(5) 0.0727(2) 0.124(4) Uani 1 1 d . . .
H46A H 0.4638 0.7434 0.0900 0.149 Uiso 1 1 calc R . .
C47 C 0.5285(3) 0.8136(4) 0.07493(16) 0.099(2) Uani 1 1 d . . .
H47A H 0.5260 0.8337 0.0939 0.119 Uiso 1 1 calc R . .
C48 C 0.4536(4) 0.6694(4) 0.0425(3) 0.177(5) Uani 1 1 d . . .
H48A H 0.4617 0.6552 0.0214 0.266 Uiso 1 1 calc R . .
H48B H 0.4174 0.6637 0.0407 0.266 Uiso 1 1 calc R . .
H48C H 0.4563 0.6511 0.0635 0.266 Uiso 1 1 calc R . .
C49 C 0.7430(2) 1.00114(18) 0.08977(12) 0.0511(12) Uani 1 1 d . . .
C50 C 0.7808(2) 0.98551(18) 0.08278(11) 0.0477(11) Uani 1 1 d . . .
H50A H 0.7716 0.9556 0.0680 0.057 Uiso 1 1 calc R . .
C51 C 0.8315(2) 1.01325(18) 0.09722(13) 0.0541(12) Uani 1 1 d . . .
H51A H 0.8565 1.0021 0.0920 0.065 Uiso 1 1 calc R . .
C52 C 0.8466(2) 1.05724(18) 0.11921(14) 0.0633(14) Uani 1 1 d . . .
C53 C 0.8096(3) 1.0726(2) 0.12571(16) 0.0739(18) Uani 1 1 d . . .
H53A H 0.8191 1.1026 0.1403 0.089 Uiso 1 1 calc R . .
C54 C 0.7592(3) 1.0455(2) 0.11158(14) 0.0665(16) Uani 1 1 d . . .
H54A H 0.7348 1.0573 0.1168 0.080 Uiso 1 1 calc R . .
C55 C 0.9015(3) 1.0852(2) 0.13544(17) 0.0840(19) Uani 1 1 d . . .
H55A H 0.9056 1.1150 0.1500 0.126 Uiso 1 1 calc R . .
H55B H 0.9283 1.0988 0.1166 0.126 Uiso 1 1 calc R . .
H55C H 0.9062 1.0602 0.1502 0.126 Uiso 1 1 calc R . .
C56 C 0.81079(18) 0.8729(2) 0.12994(12) 0.0519(11) Uani 1 1 d . . .
H56A H 0.8332 0.8729 0.1105 0.078 Uiso 1 1 calc R . .
H56B H 0.8161 0.8560 0.1508 0.078 Uiso 1 1 calc R . .
H56C H 0.8205 0.9096 0.1357 0.078 Uiso 1 1 calc R . .
O20S O 0.9276(15) 0.9793(15) 0.2864(11) 0.247(14) Uiso 0.33 1 d P . .
C20S C 0.8658(11) 0.9704(10) 0.3259(7) 0.107(7) Uiso 0.33 1 d P . .
C21S C 0.9152(15) 0.9888(14) 0.3194(10) 0.148(11) Uiso 0.33 1 d P . .
C22S C 1.0000 1.0000 0.2923(19) 0.48(4) Uiso 1 3 d S . .
C23S C 1.0000 1.0000 0.2477(18) 0.44(3) Uiso 1 3 d S . .
S1 S 0.91538(5) 1.16017(5) 0.23642(4) 0.0686(4) Uani 1 1 d . . .
O11 O 0.86719(15) 1.12018(15) 0.22029(12) 0.0810(12) Uani 1 1 d . . .
O12 O 0.9076(2) 1.17943(19) 0.26958(13) 0.1024(15) Uani 1 1 d . . .
O13 O 0.95109(15) 1.19928(15) 0.21179(13) 0.0859(13) Uani 1 1 d . . .
C2S C 0.9489(3) 1.1242(3) 0.2476(2) 0.092(2) Uani 1 1 d . . .
F1 F 0.9636(3) 1.1081(2) 0.22045(16) 0.153(2) Uani 1 1 d . . .
F2 F 0.99362(17) 1.1552(2) 0.26612(16) 0.139(2) Uani 1 1 d . . .
F3 F 0.92067(18) 1.08297(16) 0.26815(14) 0.1224(16) Uani 1 1 d . . .
S3 S 0.48715(9) 0.96893(11) -0.00375(5) 0.0673(6) Uani 0.50 1 d P . .
O15 O 0.43995(18) 0.9468(2) -0.02336(11) 0.1119(16) Uani 0.50 1 d P . .
O16 O 0.5247(2) 0.9614(2) -0.02542(11) 0.1165(17) Uani 0.50 1 d P . .
O17 O 0.47842(18) 0.9379(2) 0.02617(12) 0.1162(17) Uani 0.50 1 d P . .
C3S C 0.48715(9) 0.96893(11) -0.00375(5) 0.0673(6) Uani 0.50 1 d P . .
F15 F 0.43995(18) 0.9468(2) -0.02336(11) 0.1119(16) Uani 0.50 1 d P . .
F16 F 0.5247(2) 0.9614(2) -0.02542(11) 0.1165(17) Uani 0.50 1 d P . .
F17 F 0.47842(18) 0.9379(2) 0.02617(12) 0.1162(17) Uani 0.50 1 d P . .
C4S C 0.3333 0.6667 0.18810(14) 0.0839(12) Uani 0.50 3 d SP . .
S4 S 0.3333 0.6667 0.18810(14) 0.0839(12) Uani 0.50 3 d SP . .
F18 F 0.3611(5) 0.7162(3) 0.2016(2) 0.275(6) Uani 0.50 1 d P . .
O18 O 0.3611(5) 0.7162(3) 0.2016(2) 0.275(6) Uani 0.50 1 d P . .
S2 S 1.0000 1.0000 0.08400(7) 0.0799(8) Uani 1 3 d S . .
F4 F 0.9527(3) 0.9795(4) 0.14439(16) 0.199(3) Uani 1 1 d . . .
O14 O 1.0541(3) 1.0203(3) 0.07691(18) 0.163(3) Uani 1 1 d . . .
C62 C 1.0000 1.0000 0.1331(4) 0.100(4) Uani 1 3 d S . .

loop_
_atom_site_aniso_label
_atom_site_aniso_U_11
_atom_site_aniso_U_22
_atom_site_aniso_U_33
_atom_site_aniso_U_23
_atom_site_aniso_U_13
_atom_site_aniso_U_12
Fe1 0.0379(3) 0.0357(3) 0.0255(3) -0.0034(2) -0.0010(2) 0.0201(3)
Fe2 0.0410(3) 0.0369(3) 0.0237(3) 0.0052(2) 0.0019(2) 0.0239(3)
O1 0.0533(17) 0.0599(18) 0.0298(14) 0.0031(13) 0.0018(12) 0.0411(16)
O2 0.0506(17) 0.0548(17) 0.0269(14) 0.0112(12) 0.0055(12) 0.0360(14)
O3 0.0365(14) 0.0429(15) 0.0244(13) -0.0057(11) -0.0039(10) 0.0216(12)
N1 0.0357(17) 0.0352(17) 0.0373(18) -0.0018(14) 0.0009(14) 0.0179(15)
N2 0.0390(18) 0.0336(17) 0.0373(18) 0.0036(14) 0.0050(14) 0.0205(15)
N3 0.0420(19) 0.048(2) 0.0309(17) -0.0039(15) 0.0000(14) 0.0219(16)
N4 0.0372(18) 0.0378(18) 0.0418(19) -0.0036(15) 0.0020(14) 0.0191(15)
N5 0.050(2) 0.0405(19) 0.0345(18) -0.0008(14) 0.0073(15) 0.0268(17)
N6 0.054(2) 0.0435(19) 0.0306(17) 0.0047(14) -0.0014(15) 0.0300(17)
N7 0.049(2) 0.0444(19) 0.0334(18) 0.0041(15) 0.0039(15) 0.0267(17)
N8 0.049(2) 0.0410(19) 0.0298(17) 0.0020(14) 0.0016(15) 0.0226(16)
C1 0.041(2) 0.053(3) 0.045(2) -0.012(2) -0.0043(19) 0.023(2)
C2 0.063(3) 0.054(3) 0.058(3) -0.016(2) -0.007(3) 0.013(3)
C3 0.070(4) 0.045(3) 0.071(4) -0.010(3) -0.008(3) 0.003(3)
C4 0.052(3) 0.036(2) 0.063(3) 0.003(2) 0.003(2) 0.009(2)
C5 0.037(2) 0.035(2) 0.042(2) -0.0001(17) 0.0022(17) 0.0178(17)
C6 0.065(3) 0.040(3) 0.075(4) 0.014(3) 0.003(3) 0.011(2)
C7 0.071(3) 0.046(3) 0.055(3) 0.023(2) 0.013(2) 0.029(2)
C8 0.051(2) 0.040(2) 0.038(2) 0.0106(18) 0.0088(18) 0.030(2)
C9 0.048(3) 0.064(3) 0.034(2) -0.013(2) -0.0100(19) 0.022(2)
C10 0.054(3) 0.049(2) 0.038(2) -0.0148(19) 0.0034(19) 0.026(2)
C11 0.037(2) 0.039(2) 0.043(2) -0.0085(18) 0.0030(18) 0.0169(18)
C12 0.060(3) 0.049(3) 0.069(3) -0.016(2) -0.001(2) 0.033(2)
C13 0.075(4) 0.050(3) 0.096(4) -0.008(3) 0.001(3) 0.041(3)
C14 0.062(3) 0.058(3) 0.068(3) 0.004(3) -0.003(2) 0.040(3)
C15 0.046(2) 0.051(3) 0.049(3) -0.001(2) -0.001(2) 0.027(2)
C16 0.062(3) 0.063(3) 0.026(2) 0.0002(19) 0.0004(19) 0.034(2)
C17 0.061(3) 0.047(2) 0.035(2) 0.0014(18) 0.0100(19) 0.036(2)
C18 0.083(4) 0.055(3) 0.041(2) 0.007(2) 0.012(2) 0.048(3)
C19 0.077(4) 0.044(3) 0.061(3) 0.013(2) 0.026(3) 0.036(3)
C20 0.063(3) 0.035(2) 0.072(3) 0.002(2) 0.018(3) 0.027(2)
C21 0.051(3) 0.036(2) 0.048(2) -0.0039(18) 0.006(2) 0.026(2)
C22 0.070(3) 0.051(3) 0.040(2) 0.012(2) 0.002(2) 0.040(2)
C23 0.064(3) 0.045(2) 0.028(2) 0.0076(17) 0.0078(19) 0.030(2)
C24 0.055(3) 0.043(2) 0.035(2) 0.0010(18) 0.0080(19) 0.027(2)
C25 0.062(3) 0.080(4) 0.043(3) 0.003(2) 0.016(2) 0.026(3)
C26 0.055(3) 0.124(6) 0.071(4) -0.004(4) 0.017(3) 0.031(4)
C27 0.053(3) 0.122(5) 0.068(4) -0.008(4) -0.002(3) 0.040(4)
C28 0.053(3) 0.079(3) 0.042(3) 0.001(2) 0.000(2) 0.038(3)
C29 0.064(3) 0.061(3) 0.037(2) 0.004(2) -0.011(2) 0.036(2)
C30 0.055(3) 0.057(3) 0.039(2) 0.000(2) -0.011(2) 0.024(2)
C31 0.096(5) 0.062(4) 0.062(4) 0.002(3) -0.033(3) 0.011(3)
C32 0.115(5) 0.061(4) 0.062(4) -0.014(3) -0.032(4) 0.009(4)
C33 0.085(4) 0.037(3) 0.059(3) 0.000(2) 0.000(3) 0.009(3)
C34 0.065(3) 0.043(2) 0.035(2) 0.0021(18) 0.005(2) 0.024(2)
C35 0.041(2) 0.050(2) 0.035(2) 0.0090(18) 0.0027(17) 0.029(2)
C36 0.068(3) 0.085(4) 0.027(2) 0.019(2) 0.018(2) 0.062(3)
C37 0.076(4) 0.119(5) 0.035(2) 0.025(3) 0.017(2) 0.078(4)
C38 0.088(4) 0.146(6) 0.057(3) 0.044(4) 0.026(3) 0.094(5)
C39 0.130(6) 0.162(7) 0.050(3) 0.061(4) 0.050(4) 0.131(6)
C40 0.114(5) 0.107(4) 0.043(3) 0.046(3) 0.050(3) 0.093(4)
C41 0.085(4) 0.081(4) 0.034(2) 0.030(2) 0.032(2) 0.068(3)
C42 0.052(3) 0.133(6) 0.052(3) 0.017(3) -0.002(2) 0.059(4)
C43 0.065(4) 0.129(6) 0.101(5) 0.012(5) 0.021(4) 0.053(4)
C44 0.067(4) 0.128(7) 0.127(7) -0.009(5) -0.007(4) 0.040(5)
C45 0.062(4) 0.153(8) 0.108(7) 0.024(6) -0.014(4) 0.027(5)
C46 0.059(4) 0.188(10) 0.074(5) 0.034(6) -0.001(4) 0.024(5)
C47 0.073(4) 0.173(8) 0.049(3) 0.021(4) 0.005(3) 0.059(5)
C48 0.096(7) 0.164(10) 0.173(11) 0.009(8) -0.022(7) -0.009(7)
C49 0.082(3) 0.051(3) 0.040(2) 0.022(2) 0.026(2) 0.048(3)
C50 0.073(3) 0.045(2) 0.038(2) 0.0123(19) 0.018(2) 0.040(2)
C51 0.071(3) 0.044(3) 0.055(3) 0.010(2) 0.019(2) 0.034(2)
C52 0.088(4) 0.038(2) 0.057(3) 0.008(2) 0.026(3) 0.025(3)
C53 0.114(5) 0.038(3) 0.068(4) 0.008(2) 0.042(4) 0.036(3)
C54 0.101(5) 0.054(3) 0.064(3) 0.025(3) 0.044(3) 0.053(3)
C55 0.095(5) 0.051(3) 0.080(4) -0.008(3) 0.016(3) 0.017(3)
C56 0.045(2) 0.063(3) 0.045(3) -0.004(2) -0.004(2) 0.025(2)
S1 0.0513(7) 0.0456(7) 0.1003(11) -0.0080(7) 0.0031(7) 0.0179(6)
O11 0.053(2) 0.065(2) 0.107(3) -0.019(2) 0.002(2) 0.0164(19)
O12 0.118(4) 0.096(3) 0.091(3) -0.038(3) -0.012(3) 0.052(3)
O13 0.054(2) 0.062(2) 0.135(4) 0.020(2) 0.012(2) 0.0242(19)
C2S 0.073(4) 0.066(4) 0.124(6) 0.023(4) 0.012(4) 0.026(3)
F1 0.216(6) 0.182(5) 0.153(5) 0.031(4) 0.047(4) 0.168(5)
F2 0.075(3) 0.125(4) 0.193(5) 0.048(4) -0.020(3) 0.031(3)
F3 0.108(3) 0.077(3) 0.155(4) 0.037(3) -0.001(3) 0.026(2)
S3 0.0739(14) 0.1228(19) 0.0348(10) 0.0017(11) -0.0097(9) 0.0714(15)
O15 0.089(3) 0.174(5) 0.066(2) 0.004(3) -0.030(2) 0.060(3)
O16 0.119(4) 0.210(5) 0.073(3) -0.003(3) 0.001(2) 0.122(4)
O17 0.099(3) 0.164(4) 0.095(3) 0.054(3) -0.010(2) 0.073(3)
C3S 0.0739(14) 0.1228(19) 0.0348(10) 0.0017(11) -0.0097(9) 0.0714(15)
F15 0.089(3) 0.174(5) 0.066(2) 0.004(3) -0.030(2) 0.060(3)
F16 0.119(4) 0.210(5) 0.073(3) -0.003(3) 0.001(2) 0.122(4)
F17 0.099(3) 0.164(4) 0.095(3) 0.054(3) -0.010(2) 0.073(3)
C4S 0.0728(16) 0.0728(16) 0.106(3) 0.000 0.000 0.0364(8)
S4 0.0728(16) 0.0728(16) 0.106(3) 0.000 0.000 0.0364(8)
F18 0.385(14) 0.103(5) 0.217(9) -0.066(5) -0.033(9) 0.032(7)
O18 0.385(14) 0.103(5) 0.217(9) -0.066(5) -0.033(9) 0.032(7)
S2 0.0942(12) 0.0942(12) 0.0511(14) 0.000 0.000 0.0471(6)
F4 0.187(6) 0.263(9) 0.123(5) 0.035(5) 0.066(4) 0.095(7)
O14 0.134(5) 0.221(8) 0.127(5) 0.010(5) 0.056(4) 0.084(5)
C62 0.103(6) 0.103(6) 0.095(10) 0.000 0.000 0.052(3)

loop_
_atom_type_symbol
_atom_type_description
_atom_type_scat_dispersion_real
_atom_type_scat_dispersion_imag
_atom_type_scat_source
C C 0.0033 0.0016 'International Tables Vol C Tables 4.2.6.8 and 6.1.1.4'
H H 0.0000 0.0000 'International Tables Vol C Tables 4.2.6.8 and 6.1.1.4'
N N 0.0061 0.0033 'International Tables Vol C Tables 4.2.6.8 and 6.1.1.4'
F F 0.0171 0.0103 'International Tables Vol C Tables 4.2.6.8 and 6.1.1.4'
S S 0.1246 0.1234 'International Tables Vol C Tables 4.2.6.8 and 6.1.1.4'
Fe Fe 0.3463 0.8444 'International Tables Vol C Tables 4.2.6.8 and 6.1.1.4'
O O 0.0106 0.0060 'International Tables Vol C Tables 4.2.6.8 and 6.1.1.4'

loop_
_geom_angle_atom_site_label_1
_geom_angle_atom_site_label_2
_geom_angle_atom_site_label_3
_geom_angle
_geom_angle_site_symmetry_1
_geom_angle_site_symmetry_3
_geom_angle_publ_flag
O3 Fe1 O1 99.26(11) . . ?
O3 Fe1 N4 94.36(12) . . ?
O1 Fe1 N4 164.89(12) . . ?
O3 Fe1 N3 173.17(12) . . ?
O1 Fe1 N3 87.56(12) . . ?
N4 Fe1 N3 78.87(13) . . ?
O3 Fe1 N5 107.05(12) . . ?
O1 Fe1 N5 83.20(11) . . ?
N4 Fe1 N5 99.07(12) . . ?
N3 Fe1 N5 73.43(12) . . ?
O3 Fe1 N1 104.57(11) . . ?
O1 Fe1 N1 89.88(12) . . ?
N4 Fe1 N1 80.34(12) . . ?
N3 Fe1 N1 75.42(12) . . ?
N5 Fe1 N1 148.31(12) . . ?
O3 Fe1 Fe2 36.50(7) . . ?
O1 Fe1 Fe2 76.49(7) . . ?
N4 Fe1 Fe2 111.86(9) . . ?
N3 Fe1 Fe2 147.47(9) . . ?
N5 Fe1 Fe2 130.91(8) . . ?
N1 Fe1 Fe2 76.37(8) . . ?
O3 Fe2 O2 95.17(10) . . ?
O3 Fe2 N8 93.92(11) . . ?
O2 Fe2 N8 92.50(12) . . ?
O3 Fe2 N7 162.85(11) . . ?
O2 Fe2 N7 84.34(11) . . ?
N8 Fe2 N7 103.23(12) . . ?
O3 Fe2 N6 111.61(11) . . ?
O2 Fe2 N6 150.27(11) . . ?
N8 Fe2 N6 73.66(12) . . ?
N7 Fe2 N6 73.85(12) . . ?
O3 Fe2 N2 86.17(11) . . ?
O2 Fe2 N2 120.08(12) . . ?
N8 Fe2 N2 147.32(12) . . ?
N7 Fe2 N2 79.36(12) . . ?
N6 Fe2 N2 75.98(12) . . ?
O3 Fe2 Fe1 35.02(7) . . ?
O2 Fe2 Fe1 75.74(7) . . ?
N8 Fe2 Fe1 123.07(9) . . ?
N7 Fe2 Fe1 129.68(9) . . ?
N6 Fe2 Fe1 133.89(9) . . ?
N2 Fe2 Fe1 72.17(8) . . ?
C35 O1 Fe1 128.3(2) . . ?
C35 O2 Fe2 131.6(3) . . ?
C56 O3 Fe1 125.2(2) . . ?
C56 O3 Fe2 125.7(2) . . ?
Fe1 O3 Fe2 108.48(12) . . ?
C1 N1 C5 118.0(4) . . ?
C1 N1 Fe1 113.9(3) . . ?
C5 N1 Fe1 124.7(3) . . ?
C8 N2 C5 118.2(3) . . ?
C8 N2 Fe2 111.6(3) . . ?
C5 N2 Fe2 126.7(2) . . ?
C9 N3 C16 109.7(3) . . ?
C9 N3 C10 112.6(3) . . ?
C16 N3 C10 110.0(3) . . ?
C9 N3 Fe1 110.3(2) . . ?
C16 N3 Fe1 108.3(2) . . ?
C10 N3 Fe1 105.8(2) . . ?
C15 N4 C11 117.8(4) . . ?
C15 N4 Fe1 126.1(3) . . ?
C11 N4 Fe1 113.7(3) . . ?
C21 N5 C17 117.2(4) . . ?
C21 N5 Fe1 128.0(3) . . ?
C17 N5 Fe1 114.8(3) . . ?
C29 N6 C23 108.9(3) . . ?
C29 N6 C22 112.2(3) . . ?
C23 N6 C22 110.5(3) . . ?
C29 N6 Fe2 106.4(2) . . ?
C23 N6 Fe2 108.2(2) . . ?
C22 N6 Fe2 110.4(2) . . ?
C28 N7 C24 117.9(4) . . ?
C28 N7 Fe2 124.8(3) . . ?
C24 N7 Fe2 116.8(3) . . ?
C34 N8 C30 118.0(4) . . ?
C34 N8 Fe2 126.7(3) . . ?
C30 N8 Fe2 115.3(3) . . ?
N1 C1 C2 123.4(4) . . ?
N1 C1 C9 116.4(4) . . ?
C2 C1 C9 120.3(4) . . ?
C3 C2 C1 119.3(5) . . ?
C2 C3 C4 119.8(5) . . ?
C3 C4 C6 125.4(5) . . ?
C3 C4 C5 117.5(4) . . ?
C6 C4 C5 117.0(4) . . ?
N1 C5 N2 115.9(3) . . ?
N1 C5 C4 121.9(4) . . ?
N2 C5 C4 122.1(4) . . ?
C7 C6 C4 120.2(4) . . ?
C6 C7 C8 119.8(4) . . ?
N2 C8 C7 122.5(4) . . ?
N2 C8 C22 117.3(4) . . ?
C7 C8 C22 120.1(4) . . ?
N3 C9 C1 112.3(3) . . ?
C11 C10 N3 113.8(3) . . ?
N4 C11 C12 122.0(4) . . ?
N4 C11 C10 115.9(4) . . ?
C12 C11 C10 122.0(4) . . ?
C13 C12 C11 119.0(5) . . ?
C14 C13 C12 120.0(5) . . ?
C13 C14 C15 118.6(5) . . ?
N4 C15 C14 122.5(4) . . ?
N3 C16 C17 110.4(3) . . ?
N5 C17 C18 122.4(4) . . ?
N5 C17 C16 116.3(4) . . ?
C18 C17 C16 121.3(4) . . ?
C19 C18 C17 119.4(5) . . ?
C20 C19 C18 118.9(5) . . ?
C19 C20 C21 119.2(5) . . ?
N5 C21 C20 123.0(4) . . ?
N6 C22 C8 113.7(3) . . ?
N6 C23 C24 111.6(3) . . ?
N7 C24 C25 122.3(4) . . ?
N7 C24 C23 114.9(4) . . ?
C25 C24 C23 122.8(4) . . ?
C26 C25 C24 119.0(5) . . ?
C25 C26 C27 119.5(5) . . ?
C28 C27 C26 118.7(5) . . ?
N7 C28 C27 122.6(5) . . ?
N6 C29 C30 109.4(4) . . ?
N8 C30 C31 121.7(5) . . ?
N8 C30 C29 116.3(4) . . ?
C31 C30 C29 122.0(4) . . ?
C30 C31 C32 119.5(5) . . ?
C33 C32 C31 118.3(5) . . ?
C34 C33 C32 119.6(5) . . ?
N8 C34 C33 122.8(5) . . ?
O1 C35 O2 126.6(4) . . ?
O1 C35 C36 116.6(3) . . ?
O2 C35 C36 116.9(3) . . ?
C41 C36 C37 121.8(4) . . ?
C41 C36 C35 120.5(4) . . ?
C37 C36 C35 117.7(5) . . ?
C38 C37 C36 117.9(6) . . ?
C38 C37 C42 118.7(6) . . ?
C36 C37 C42 123.2(4) . . ?
C39 C38 C37 120.9(6) . . ?
C38 C39 C40 121.2(5) . . ?
C39 C40 C41 120.4(6) . . ?
C36 C41 C40 117.7(5) . . ?
C36 C41 C49 124.9(4) . . ?
C40 C41 C49 117.4(5) . . ?
C47 C42 C43 116.2(7) . . ?
C47 C42 C37 121.4(6) . . ?
C43 C42 C37 122.2(5) . . ?
C42 C43 C44 122.2(7) . . ?
C45 C44 C43 120.2(9) . . ?
C44 C45 C46 118.4(9) . . ?
C44 C45 C48 119.4(11) . . ?
C46 C45 C48 122.3(9) . . ?
C45 C46 C47 120.7(7) . . ?
C42 C47 C46 122.3(8) . . ?
C54 C49 C50 116.8(5) . . ?
C54 C49 C41 120.8(4) . . ?
C50 C49 C41 122.4(4) . . ?
C51 C50 C49 120.7(4) . . ?
C50 C51 C52 121.5(5) . . ?
C53 C52 C51 117.5(6) . . ?
C53 C52 C55 122.5(5) . . ?
C51 C52 C55 120.0(5) . . ?
C52 C53 C54 121.7(5) . . ?
C53 C54 C49 121.8(5) . . ?
C21S O20S C22S 101(3) . . ?
C20S C21S O20S 116(4) . . ?
C23S C22S O20S 83(3) . 2_765 ?
C23S C22S O20S 83(3) . . ?
O20S C22S O20S 118.6(11) 2_765 . ?
C23S C22S O20S 83(3) . 3_675 ?
O20S C22S O20S 118.6(11) 2_765 3_675 ?
O20S C22S O20S 118.6(11) . 3_675 ?
O11 S1 O13 113.0(3) . . ?
O11 S1 O12 114.1(3) . . ?
O13 S1 O12 116.8(3) . . ?
O11 S1 C2S 102.8(3) . . ?
O13 S1 C2S 103.0(3) . . ?
O12 S1 C2S 104.9(4) . . ?
F1 C2S F3 108.0(6) . . ?
F1 C2S F2 105.9(7) . . ?
F3 C2S F2 104.6(6) . . ?
F1 C2S S1 113.5(6) . . ?
F3 C2S S1 113.4(5) . . ?
F2 C2S S1 110.8(5) . . ?
O17 S3 O15 108.3(3) . . ?
O17 S3 O16 105.5(3) . . ?
O15 S3 O16 105.4(3) . . ?
O17 S3 C3S 114.7(3) . 10_675 ?
O15 S3 C3S 114.2(3) . 10_675 ?
O16 S3 C3S 107.8(3) . 10_675 ?
O17 S3 S3 114.7(3) . 10_675 ?
O15 S3 S3 114.2(3) . 10_675 ?
O16 S3 S3 107.8(3) . 10_675 ?
C3S S3 S3 0.0(2) 10_675 10_675 ?
O18 C4S F18 0.0(7) 2_665 2_665 ?
O18 C4S F18 106.6(5) 2_665 . ?
F18 C4S F18 106.6(5) 2_665 . ?
O18 C4S O18 106.6(5) 2_665 3_565 ?
F18 C4S O18 106.6(5) 2_665 3_565 ?
F18 C4S O18 106.6(5) . 3_565 ?
O18 C4S F18 106.6(5) 2_665 3_565 ?
F18 C4S F18 106.6(5) 2_665 3_565 ?
F18 C4S F18 106.6(5) . 3_565 ?
O18 C4S F18 0.0(10) 3_565 3_565 ?
O18 C4S S4 112.2(5) 2_665 13_565 ?
F18 C4S S4 112.2(5) 2_665 13_565 ?
F18 C4S S4 112.2(5) . 13_565 ?
O18 C4S S4 112.2(5) 3_565 13_565 ?
F18 C4S S4 112.2(5) 3_565 13_565 ?
O18 C4S C4S 112.2(5) 2_665 13_565 ?
F18 C4S C4S 112.2(5) 2_665 13_565 ?
F18 C4S C4S 112.2(5) . 13_565 ?
O18 C4S C4S 112.2(5) 3_565 13_565 ?
F18 C4S C4S 112.2(5) 3_565 13_565 ?
S4 C4S C4S 0.000(1) 13_565 13_565 ?
O14 S2 O14 116.4(2) 3_675 . ?
O14 S2 O14 116.4(2) 3_675 2_765 ?
O14 S2 O14 116.4(2) . 2_765 ?
O14 S2 C62 101.0(3) 3_675 . ?
O14 S2 C62 101.0(3) . . ?
O14 S2 C62 101.0(3) 2_765 . ?
F4 C62 F4 109.3(8) 2_765 . ?
F4 C62 F4 109.3(8) 2_765 3_675 ?
F4 C62 F4 109.3(8) . 3_675 ?
F4 C62 S2 109.6(7) 2_765 . ?
F4 C62 S2 109.6(7) . . ?
F4 C62 S2 109.6(7) 3_675 . ?

loop_
_geom_bond_atom_site_label_1
_geom_bond_atom_site_label_2
_geom_bond_distance
_geom_bond_site_symmetry_2
_geom_bond_publ_flag
Fe1 O3 1.959(2) . ?
Fe1 O1 2.123(3) . ?
Fe1 N4 2.188(3) . ?
Fe1 N3 2.233(3) . ?
Fe1 N5 2.257(3) . ?
Fe1 N1 2.296(3) . ?
Fe1 Fe2 3.2374(8) . ?
Fe2 O3 2.030(3) . ?
Fe2 O2 2.083(3) . ?
Fe2 N8 2.207(3) . ?
Fe2 N7 2.250(3) . ?
Fe2 N6 2.260(3) . ?
Fe2 N2 2.328(3) . ?
O1 C35 1.243(5) . ?
O2 C35 1.262(5) . ?
O3 C56 1.405(5) . ?
N1 C1 1.330(5) . ?
N1 C5 1.351(5) . ?
N2 C8 1.324(5) . ?
N2 C5 1.356(5) . ?
N3 C9 1.467(6) . ?
N3 C16 1.478(5) . ?
N3 C10 1.489(5) . ?
N4 C15 1.340(6) . ?
N4 C11 1.345(5) . ?
N5 C21 1.338(5) . ?
N5 C17 1.349(5) . ?
N6 C29 1.468(6) . ?
N6 C23 1.476(5) . ?
N6 C22 1.481(5) . ?
N7 C28 1.337(6) . ?
N7 C24 1.339(5) . ?
N8 C34 1.339(5) . ?
N8 C30 1.348(5) . ?
C1 C2 1.393(7) . ?
C1 C9 1.498(6) . ?
C2 C3 1.351(8) . ?
C3 C4 1.398(7) . ?
C4 C6 1.406(7) . ?
C4 C5 1.425(6) . ?
C6 C7 1.330(7) . ?
C7 C8 1.414(6) . ?
C8 C22 1.482(6) . ?
C10 C11 1.484(6) . ?
C11 C12 1.380(6) . ?
C12 C13 1.362(8) . ?
C13 C14 1.357(8) . ?
C14 C15 1.383(6) . ?
C16 C17 1.489(7) . ?
C17 C18 1.382(6) . ?
C18 C19 1.370(7) . ?
C19 C20 1.363(7) . ?
C20 C21 1.382(6) . ?
C23 C24 1.487(6) . ?
C24 C25 1.382(7) . ?
C25 C26 1.355(8) . ?
C26 C27 1.377(9) . ?
C27 C28 1.372(7) . ?
C29 C30 1.494(7) . ?
C30 C31 1.372(7) . ?
C31 C32 1.381(9) . ?
C32 C33 1.370(8) . ?
C33 C34 1.357(7) . ?
C35 C36 1.526(5) . ?
C36 C41 1.402(7) . ?
C36 C37 1.416(7) . ?
C37 C38 1.394(7) . ?
C37 C42 1.492(9) . ?
C38 C39 1.368(10) . ?
C39 C40 1.385(10) . ?
C40 C41 1.410(6) . ?
C41 C49 1.474(7) . ?
C42 C47 1.373(8) . ?
C42 C43 1.387(10) . ?
C43 C44 1.405(11) . ?
C44 C45 1.375(11) . ?
C45 C46 1.376(13) . ?
C45 C48 1.524(13) . ?
C46 C47 1.398(12) . ?
C49 C54 1.397(7) . ?
C49 C50 1.405(6) . ?
C50 C51 1.387(7) . ?
C51 C52 1.397(7) . ?
C52 C53 1.374(8) . ?
C52 C55 1.509(9) . ?
C53 C54 1.375(9) . ?
O20S C21S 1.36(4) . ?
O20S C22S 1.89(4) . ?
C20S C21S 1.28(4) . ?
C22S C23S 1.68(8) . ?
C22S O20S 1.89(4) 2_765 ?
C22S O20S 1.89(4) 3_675 ?
S1 O11 1.432(4) . ?
S1 O13 1.433(4) . ?
S1 O12 1.435(5) . ?
S1 C2S 1.795(7) . ?
C2S F1 1.285(9) . ?
C2S F3 1.315(7) . ?
C2S F2 1.349(8) . ?
S3 O17 1.388(4) . ?
S3 O15 1.399(4) . ?
S3 O16 1.464(4) . ?
S3 C3S 1.594(5) 10_675 ?
S3 S3 1.594(5) 10_675 ?
C4S O18 1.347(7) 2_665 ?
C4S F18 1.347(7) 2_665 ?
C4S F18 1.347(7) . ?
C4S O18 1.347(7) 3_565 ?
C4S F18 1.347(7) 3_565 ?
C4S S4 1.620(10) 13_565 ?
C4S C4S 1.620(10) 13_565 ?
S2 O14 1.399(6) 3_675 ?
S2 O14 1.399(6) . ?
S2 O14 1.399(6) 2_765 ?
S2 C62 1.858(15) . ?
F4 C62 1.266(7) . ?
C62 F4 1.266(7) 2_765 ?
C62 F4 1.266(7) 3_675 ?
